data_7132174
loop_
_publ_author_name
'Zhong, Lei'
'Wang, Qunliang'
'Wang, Yujuan'
'Cheng, Yiyang'
'Xiong, Yimeng'
'Peng, Haibo'
'Zhou, Zhen'
'He, Yun'
'Dai, Yuanwei'

_publ_section_title
;
 Facile and Stereospecific Synthesis of Diverse \b-N-Glycosyl Sulfonamide
 Scaffolds via Palladium Catalysis
;
_journal_name_full 'Chemical Communications'
_journal_paper_doi 10.1039/D3CC04063A
_journal_year 2023
_chemical_absolute_configuration ad
_chemical_formula_moiety 'C30 H41 N O5 S Si'
_chemical_formula_sum 'C30 H41 N O5 S Si'
_chemical_formula_weight 555.79
_space_group_crystal_system orthorhombic
_space_group_IT_number 19
_space_group_name_Hall 'P 2ac 2ab'
_space_group_name_H-M_alt 'P 21 21 21'
_atom_sites_solution_hydrogens geom
_atom_sites_solution_primary dual
_audit_block_doi 10.5517/ccdc.csd.cc2fp6q2
_audit_creation_date 2022-07-05
_audit_creation_method
;
Olex2 1.5
(compiled 2021.10.07 svn.r9718050b for OlexSys, GUI svn.r6410)
;
_audit_update_record
;
2023-04-07 deposited with the CCDC.	2023-10-04 downloaded from the CCDC.
;
_cell_angle_alpha 90
_cell_angle_beta 90
_cell_angle_gamma 90
_cell_formula_units_Z 4
_cell_length_a 7.5387(3)
_cell_length_b 13.4947(6)
_cell_length_c 30.0141(12)
_cell_measurement_reflns_used 4201
_cell_measurement_temperature 293(2)
_cell_measurement_theta_max 25.0020
_cell_measurement_theta_min 1.6750
_cell_volume 3053.4(2)
_computing_cell_refinement 'CrysAlisPro 1.171.41.117a (Rigaku OD, 2021)'
_computing_data_collection 'CrysAlisPro 1.171.41.117a (Rigaku OD, 2021)'
_computing_data_reduction 'CrysAlisPro 1.171.41.117a (Rigaku OD, 2021)'
_computing_molecular_graphics 'Olex2 1.5 (Dolomanov et al., 2009)'
_computing_publication_material 'Olex2 1.5 (Dolomanov et al., 2009)'
_computing_structure_refinement 'SHELXL 2018/3 (Sheldrick, 2015)'
_computing_structure_solution 'SHELXT 2018/2 (Sheldrick, 2018)'
_diffrn_ambient_temperature 293(2)
_diffrn_detector 'CCD plate'
_diffrn_detector_area_resol_mean 16.0892
_diffrn_detector_type Eos
_diffrn_measured_fraction_theta_full 1.000
_diffrn_measured_fraction_theta_max 0.876
_diffrn_measurement_details
;
List of Runs (angles in degrees, time in seconds):

  # Type    Start    End  Width  t~exp~   \w     \q     \k     \f   Frames
#--------------------------------------------------------------------------
  1  \w    -34.00  37.00   1.00   10.23    --   18.74 -38.00 120.00   71
  2  \w     -7.00  85.00   1.00   10.23    --   18.74  19.00 -30.00   92
  3  \w    -41.00 -14.00   1.00   10.23    --  -18.93 -77.00  60.00   27
;
_diffrn_measurement_device 'four-circle diffractometer'
_diffrn_measurement_device_type 'SuperNova, Single source at offset/far, Eos'
_diffrn_measurement_method '\w scans'
_diffrn_orient_matrix_type 'CrysAlisPro convention (1999,Acta A55,543-557)'
_diffrn_orient_matrix_UB_11 0.0552779000
_diffrn_orient_matrix_UB_12 0.0136951000
_diffrn_orient_matrix_UB_13 -0.0181203000
_diffrn_orient_matrix_UB_21 -0.0549140000
_diffrn_orient_matrix_UB_22 0.0415756000
_diffrn_orient_matrix_UB_23 -0.0042754000
_diffrn_orient_matrix_UB_31 0.0526750000
_diffrn_orient_matrix_UB_32 0.0290647000
_diffrn_orient_matrix_UB_33 0.0145898000
_diffrn_radiation_monochromator mirror
_diffrn_radiation_probe x-ray
_diffrn_radiation_type 'Mo K\a'
_diffrn_radiation_wavelength 0.71073
_diffrn_reflns_av_R_equivalents 0.0302
_diffrn_reflns_av_unetI/netI 0.0660
_diffrn_reflns_Laue_measured_fraction_full 1.000
_diffrn_reflns_Laue_measured_fraction_max 0.876
_diffrn_reflns_limit_h_max 5
_diffrn_reflns_limit_h_min -10
_diffrn_reflns_limit_k_max 17
_diffrn_reflns_limit_k_min -17
_diffrn_reflns_limit_l_max 38
_diffrn_reflns_limit_l_min -39
_diffrn_reflns_number 11984
_diffrn_reflns_point_group_measured_fraction_full 1.000
_diffrn_reflns_point_group_measured_fraction_max 0.837
_diffrn_reflns_theta_full 25.242
_diffrn_reflns_theta_max 29.160
_diffrn_reflns_theta_min 1.655
_diffrn_source 'micro-focus sealed X-ray tube'
_diffrn_source_type 'SuperNova (Mo) X-ray Source'
_exptl_absorpt_coefficient_mu 0.183
_exptl_absorpt_correction_T_max 1.00000
_exptl_absorpt_correction_T_min 0.52265
_exptl_absorpt_correction_type multi-scan
_exptl_absorpt_process_details
;
CrysAlisPro 1.171.41.117a (Rigaku Oxford Diffraction, 2021)
Empirical absorption correction using spherical harmonics,
implemented in SCALE3 ABSPACK scaling algorithm.
;
_exptl_crystal_colour 'clear light colourless'
_exptl_crystal_colour_lustre clear
_exptl_crystal_colour_modifier light
_exptl_crystal_colour_primary colourless
_exptl_crystal_density_diffrn 1.209
_exptl_crystal_description block
_exptl_crystal_F_000 1192
_exptl_crystal_size_max 0.36
_exptl_crystal_size_mid 0.34
_exptl_crystal_size_min 0.3
_refine_diff_density_max 0.194
_refine_diff_density_min -0.229
_refine_diff_density_rms 0.045
_refine_ls_abs_structure_details
;
 Flack x determined using 1531 quotients [(I+)-(I-)]/[(I+)+(I-)]
 (Parsons, Flack and Wagner, Acta Cryst. B69 (2013) 249-259).
;
_refine_ls_abs_structure_Flack 0.03(6)
_refine_ls_extinction_method none
_refine_ls_goodness_of_fit_ref 1.035
_refine_ls_hydrogen_treatment constr
_refine_ls_matrix_type full
_refine_ls_number_parameters 351
_refine_ls_number_reflns 6909
_refine_ls_number_restraints 0
_refine_ls_restrained_S_all 1.035
_refine_ls_R_factor_all 0.0799
_refine_ls_R_factor_gt 0.0515
_refine_ls_shift/su_max 0.000
_refine_ls_shift/su_mean 0.000
_refine_ls_structure_factor_coef Fsqd
_refine_ls_weighting_details 'w=1/[\s^2^(Fo^2^)+(0.0479P)^2^+0.2066P] where P=(Fo^2^+2Fc^2^)/3'
_refine_ls_weighting_scheme calc
_refine_ls_wR_factor_gt 0.1090
_refine_ls_wR_factor_ref 0.1242
_reflns_Friedel_coverage 0.694
_reflns_Friedel_fraction_full 1.000
_reflns_Friedel_fraction_max 0.786
_reflns_number_gt 4949
_reflns_number_total 6909
_reflns_threshold_expression 'I > 2\s(I)'
_cod_data_source_file d3cc04063a2.cif
_cod_data_source_block 20220705-wql-1
_cod_database_code 7132174
_shelx_shelxl_version_number 2018/3
_chemical_oxdiff_formula 'C30 H41 N O5 S Si'
_shelx_space_group_comment
;
The symmetry employed for this shelxl refinement is uniquely defined
by the following loop, which should always be used as a source of
symmetry information in preference to the above space-group names.
They are only intended as comments.
;
_olex2_refinement_description
;
1. Fixed Uiso
 At 1.2 times of:
  All C(H) groups, All C(H,H) groups
 At 1.5 times of:
  All C(H,H,H) groups, All O(H) groups
2.a Ternary CH refined with riding coordinates:
 C009(H009), C00D(H00D), C00F(H00F), C00J(H00J), C00N(H00N), C00P(H00P)
2.b Secondary CH2 refined with riding coordinates:
 C00M(H00A,H00B)
2.c Aromatic/amide H refined with riding coordinates:
 C00C(H00C), C00G(H00G), C00K(H00K), C00L(H00L), C00O(H00O), C00Q(H00Q),
 C00R(H00R), C00S(H00S), C00T(H00T), C00U(H00U), C00V(H00V)
2.d Idealised Me refined as rotating group:
 C00W(H00E,H00H,H00I), C00X(H00M,H00W,H00X), C00Y(H00Y,H,HA), C00Z(H00Z,HB,HC),
  C010(H01A,H01B,H01C), C011(H01D,H01E,H01F), C012(H01G,H01H,H01I)
2.e Idealised tetrahedral OH refined as rotating group:
 O008(H008)
;
_olex2_submission_special_instructions 'No special instructions were received'
_oxdiff_exptl_absorpt_empirical_details
;
Empirical correction (ABSPACK) includes:
- Absorption correction using spherical harmonics
- Frame scaling
;
_oxdiff_exptl_absorpt_empirical_full_max 1.238
_oxdiff_exptl_absorpt_empirical_full_min 0.672

loop_
_space_group_symop_operation_xyz
'x, y, z'
'-x+1/2, -y, z+1/2'
'-x, y+1/2, -z+1/2'
'x+1/2, -y+1/2, -z'

loop_
_atom_site_label
_atom_site_type_symbol
_atom_site_fract_x
_atom_site_fract_y
_atom_site_fract_z
_atom_site_U_iso_or_equiv
_atom_site_adp_type
_atom_site_occupancy
_atom_site_site_symmetry_order
_atom_site_calc_flag
_atom_site_refinement_flags_posn
_atom_site_refinement_flags_adp
_atom_site_refinement_flags_occupancy
_atom_site_disorder_assembly
_atom_site_disorder_group
S001 S 0.60094(13) 0.38356(7) 0.46059(3) 0.0422(3) Uani 1 1 d . . . . .
Si02 Si -0.00134(15) 0.40715(8) 0.67695(3) 0.0392(3) Uani 1 1 d . . . . .
O003 O 0.2933(4) 0.46008(18) 0.52707(8) 0.0400(7) Uani 1 1 d . . . . .
O004 O 0.0943(4) 0.46991(19) 0.63607(9) 0.0544(8) Uani 1 1 d . . . . .
O005 O 0.6385(4) 0.3614(2) 0.41489(9) 0.0553(8) Uani 1 1 d . . . . .
O006 O 0.7423(4) 0.4117(2) 0.48997(11) 0.0620(9) Uani 1 1 d . . . . .
N007 N 0.4563(4) 0.4745(2) 0.46063(10) 0.0369(7) Uani 1 1 d . . . . .
O008 O -0.0636(4) 0.5653(3) 0.54418(12) 0.0688(10) Uani 1 1 d . . . . .
H008 H -0.062053 0.537118 0.519970 0.103 Uiso 1 1 calc R U . . .
C009 C 0.4112(5) 0.5227(3) 0.50266(12) 0.0389(9) Uani 1 1 d . . . . .
H009 H 0.520096 0.531579 0.520064 0.047 Uiso 1 1 calc R U . . .
C00A C 0.3325(5) 0.4825(3) 0.42383(12) 0.0369(9) Uani 1 1 d . . . . .
C00B C 0.3812(5) 0.5422(3) 0.38704(13) 0.0386(9) Uani 1 1 d . . . . .
C00C C 0.3295(6) 0.6218(3) 0.49497(13) 0.0461(10) Uani 1 1 d . . . . .
H00C H 0.374081 0.661812 0.472379 0.055 Uiso 1 1 calc R U . . .
C00D C 0.2339(6) 0.5084(3) 0.56729(12) 0.0419(9) Uani 1 1 d . . . . .
H00D H 0.337704 0.534359 0.583115 0.050 Uiso 1 1 calc R U . . .
C00E C 0.5458(5) 0.5950(3) 0.38555(12) 0.0430(10) Uani 1 1 d . . . . .
C00F C -0.1227(6) 0.5044(3) 0.71001(13) 0.0471(10) Uani 1 1 d . . . . .
H00F H -0.236656 0.514330 0.694923 0.057 Uiso 1 1 calc R U . . .
C00G C 0.1968(6) 0.6541(3) 0.51907(13) 0.0480(11) Uani 1 1 d . . . . .
H00G H 0.152555 0.717057 0.513164 0.058 Uiso 1 1 calc R U . . .
C00H C 0.8331(6) 0.7042(3) 0.37813(14) 0.0430(10) Uani 1 1 d . . . . .
C00I C 0.6779(6) 0.6434(3) 0.38237(14) 0.0462(10) Uani 1 1 d . . . . .
C00J C -0.1566(6) 0.3134(3) 0.65224(15) 0.0495(11) Uani 1 1 d . . . . .
H00J H -0.085159 0.270779 0.632841 0.059 Uiso 1 1 calc R U . . .
C00K C 1.0976(6) 0.7745(3) 0.40924(15) 0.0547(11) Uani 1 1 d . . . . .
H00K H 1.176211 0.780605 0.432964 0.066 Uiso 1 1 calc R U . . .
C00L C 0.1675(6) 0.4376(3) 0.42506(15) 0.0477(11) Uani 1 1 d . . . . .
H00L H 0.135021 0.399748 0.449635 0.057 Uiso 1 1 calc R U . . .
C00M C 0.1512(6) 0.4284(3) 0.59513(13) 0.0527(12) Uani 1 1 d . . . . .
H00A H 0.050779 0.399921 0.579500 0.063 Uiso 1 1 calc R U . . .
H00B H 0.236881 0.376259 0.600640 0.063 Uiso 1 1 calc R U . . .
C00N C 0.1119(6) 0.5947(3) 0.55584(13) 0.0458(10) Uani 1 1 d . . . . .
H00N H 0.103844 0.637435 0.582181 0.055 Uiso 1 1 calc R U . . .
C00O C 0.9546(6) 0.7128(3) 0.41308(14) 0.0494(11) Uani 1 1 d . . . . .
H00O H 0.938129 0.676414 0.439060 0.059 Uiso 1 1 calc R U . . .
C00P C 0.1717(6) 0.3432(4) 0.71157(15) 0.0549(12) Uani 1 1 d . . . . .
H00P H 0.112123 0.319394 0.738538 0.066 Uiso 1 1 calc R U . . .
C00Q C 0.0973(6) 0.5058(3) 0.35366(15) 0.0554(11) Uani 1 1 d . . . . .
H00Q H 0.018319 0.513404 0.330111 0.066 Uiso 1 1 calc R U . . .
C00R C 0.2590(6) 0.5513(3) 0.35208(14) 0.0501(11) Uani 1 1 d . . . . .
H00R H 0.288741 0.589077 0.327273 0.060 Uiso 1 1 calc R U . . .
C00S C 0.0504(6) 0.4489(3) 0.38979(16) 0.0553(12) Uani 1 1 d . . . . .
H00S H -0.059856 0.417998 0.390569 0.066 Uiso 1 1 calc R U . . .
C00T C 0.8650(6) 0.7565(3) 0.33907(16) 0.0561(12) Uani 1 1 d . . . . .
H00T H 0.787424 0.750685 0.315103 0.067 Uiso 1 1 calc R U . . .
C00U C 1.0123(7) 0.8171(4) 0.33591(18) 0.0719(15) Uani 1 1 d . . . . .
H00U H 1.033853 0.851328 0.309574 0.086 Uiso 1 1 calc R U . . .
C00V C 1.1269(7) 0.8274(3) 0.37096(18) 0.0654(14) Uani 1 1 d . . . . .
H00V H 1.223687 0.869922 0.368834 0.079 Uiso 1 1 calc R U . . .
C00W C -0.3011(6) 0.3590(4) 0.62309(17) 0.0689(14) Uani 1 1 d . . . . .
H00E H -0.380333 0.397164 0.641324 0.103 Uiso 1 1 calc R U . . .
H00H H -0.366182 0.307187 0.608477 0.103 Uiso 1 1 calc R U . . .
H00I H -0.247705 0.401252 0.601137 0.103 Uiso 1 1 calc R U . . .
C00X C 0.4951(7) 0.2796(3) 0.48422(15) 0.0589(12) Uani 1 1 d . . . . .
H00M H 0.387757 0.265872 0.468175 0.088 Uiso 1 1 calc R U . . .
H00W H 0.467448 0.293046 0.514846 0.088 Uiso 1 1 calc R U . . .
H00X H 0.572621 0.223273 0.482502 0.088 Uiso 1 1 calc R U . . .
C00Y C -0.2401(7) 0.2453(4) 0.68815(18) 0.0699(15) Uani 1 1 d . . . . .
H00Y H -0.147587 0.212555 0.704474 0.105 Uiso 1 1 calc R U . . .
H H -0.314102 0.196764 0.674004 0.105 Uiso 1 1 calc R U . . .
HA H -0.310162 0.284510 0.708219 0.105 Uiso 1 1 calc R U . . .
C00Z C 0.2541(7) 0.2510(4) 0.68847(18) 0.0702(15) Uani 1 1 d . . . . .
H00Z H 0.161363 0.206092 0.679971 0.105 Uiso 1 1 calc R U . . .
HB H 0.333521 0.218448 0.708736 0.105 Uiso 1 1 calc R U . . .
HC H 0.318313 0.271577 0.662445 0.105 Uiso 1 1 calc R U . . .
C010 C -0.1677(7) 0.4729(4) 0.75812(15) 0.0726(15) Uani 1 1 d . . . . .
H01A H -0.229772 0.410772 0.757617 0.109 Uiso 1 1 calc R U . . .
H01B H -0.241232 0.522424 0.771750 0.109 Uiso 1 1 calc R U . . .
H01C H -0.060092 0.465805 0.774923 0.109 Uiso 1 1 calc R U . . .
C011 C -0.0296(7) 0.6056(3) 0.70975(16) 0.0727(15) Uani 1 1 d . . . . .
H01D H 0.077296 0.601739 0.727030 0.109 Uiso 1 1 calc R U . . .
H01E H -0.106954 0.654607 0.722404 0.109 Uiso 1 1 calc R U . . .
H01F H -0.001055 0.623650 0.679662 0.109 Uiso 1 1 calc R U . . .
C012 C 0.3200(6) 0.4136(4) 0.72689(18) 0.0795(17) Uani 1 1 d . . . . .
H01G H 0.381869 0.438843 0.701333 0.119 Uiso 1 1 calc R U . . .
H01H H 0.401497 0.378280 0.745631 0.119 Uiso 1 1 calc R U . . .
H01I H 0.269201 0.467754 0.743265 0.119 Uiso 1 1 calc R U . . .

loop_
_atom_site_aniso_label
_atom_site_aniso_U_11
_atom_site_aniso_U_22
_atom_site_aniso_U_33
_atom_site_aniso_U_23
_atom_site_aniso_U_13
_atom_site_aniso_U_12
S001 0.0356(5) 0.0466(5) 0.0443(6) -0.0013(5) 0.0037(4) -0.0018(5)
Si02 0.0434(6) 0.0443(5) 0.0299(5) 0.0000(5) 0.0051(5) -0.0019(6)
O003 0.0518(17) 0.0398(14) 0.0283(14) 0.0016(11) 0.0095(12) -0.0010(13)
O004 0.080(2) 0.0537(16) 0.0293(14) -0.0058(13) 0.0170(15) -0.0157(17)
O005 0.0539(18) 0.0660(18) 0.0461(17) -0.0099(15) 0.0173(14) 0.0036(16)
O006 0.0433(17) 0.0659(19) 0.077(2) -0.0113(18) -0.0152(16) -0.0008(16)
N007 0.0397(18) 0.0432(16) 0.0278(16) 0.0001(14) 0.0074(13) -0.0015(14)
O008 0.0466(19) 0.089(2) 0.070(2) -0.0216(19) 0.0021(17) 0.0010(17)
C009 0.043(2) 0.043(2) 0.031(2) -0.0016(17) 0.0035(17) -0.010(2)
C00A 0.038(2) 0.041(2) 0.033(2) -0.0040(17) 0.0042(16) -0.0037(18)
C00B 0.040(2) 0.040(2) 0.036(2) -0.0029(17) 0.0038(18) 0.0013(19)
C00C 0.065(3) 0.037(2) 0.036(2) 0.0017(18) -0.002(2) -0.007(2)
C00D 0.048(2) 0.048(2) 0.030(2) -0.0046(18) 0.0054(17) -0.008(2)
C00E 0.051(3) 0.045(2) 0.033(2) 0.0018(18) 0.0065(17) -0.001(2)
C00F 0.051(2) 0.052(2) 0.039(2) -0.0060(19) 0.0053(19) 0.000(2)
C00G 0.066(3) 0.038(2) 0.040(2) -0.0032(18) 0.001(2) 0.008(2)
C00H 0.046(2) 0.037(2) 0.046(2) 0.0016(19) 0.0114(19) 0.0001(19)
C00I 0.052(3) 0.046(2) 0.040(2) 0.0021(19) 0.0076(19) -0.003(2)
C00J 0.047(3) 0.051(2) 0.051(3) -0.004(2) 0.006(2) 0.001(2)
C00K 0.052(3) 0.054(3) 0.058(3) 0.005(2) -0.003(2) -0.005(3)
C00L 0.045(2) 0.053(2) 0.046(2) -0.002(2) 0.010(2) -0.007(2)
C00M 0.074(3) 0.053(2) 0.031(2) -0.0057(19) 0.015(2) -0.003(2)
C00N 0.053(3) 0.042(2) 0.042(2) -0.0110(19) 0.005(2) 0.001(2)
C00O 0.054(3) 0.046(2) 0.048(3) 0.006(2) 0.004(2) 0.000(2)
C00P 0.046(3) 0.073(3) 0.046(3) 0.007(2) 0.007(2) 0.001(2)
C00Q 0.049(3) 0.073(3) 0.044(3) -0.006(2) -0.008(2) 0.008(3)
C00R 0.057(3) 0.061(3) 0.032(2) -0.003(2) -0.002(2) 0.002(2)
C00S 0.038(3) 0.070(3) 0.058(3) -0.014(2) 0.000(2) -0.007(2)
C00T 0.059(3) 0.058(3) 0.051(3) 0.014(2) -0.001(2) -0.004(2)
C00U 0.073(4) 0.075(3) 0.068(3) 0.030(3) 0.003(3) -0.022(3)
C00V 0.054(3) 0.064(3) 0.079(4) 0.011(3) 0.006(3) -0.019(3)
C00W 0.059(3) 0.085(3) 0.063(3) -0.008(3) -0.016(2) -0.003(3)
C00X 0.065(3) 0.046(2) 0.065(3) 0.005(2) 0.016(3) 0.002(3)
C00Y 0.064(3) 0.063(3) 0.083(4) 0.006(3) -0.005(3) -0.021(3)
C00Z 0.062(3) 0.073(3) 0.076(4) 0.009(3) 0.002(3) 0.016(3)
C010 0.086(4) 0.088(4) 0.044(3) -0.008(3) 0.023(3) 0.008(3)
C011 0.096(4) 0.058(3) 0.064(3) -0.018(2) 0.007(3) -0.011(3)
C012 0.056(3) 0.110(4) 0.073(4) -0.023(3) -0.010(3) 0.002(3)

loop_
_atom_type_symbol
_atom_type_description
_atom_type_scat_dispersion_real
_atom_type_scat_dispersion_imag
_atom_type_scat_source
C C 0.0033 0.0016 'International Tables Vol C Tables 4.2.6.8 and 6.1.1.4'
H H 0.0000 0.0000 'International Tables Vol C Tables 4.2.6.8 and 6.1.1.4'
N N 0.0061 0.0033 'International Tables Vol C Tables 4.2.6.8 and 6.1.1.4'
O O 0.0106 0.0060 'International Tables Vol C Tables 4.2.6.8 and 6.1.1.4'
S S 0.1246 0.1234 'International Tables Vol C Tables 4.2.6.8 and 6.1.1.4'
Si Si 0.0817 0.0704 'International Tables Vol C Tables 4.2.6.8 and 6.1.1.4'

loop_
_geom_angle_atom_site_label_1
_geom_angle_atom_site_label_2
_geom_angle_atom_site_label_3
_geom_angle
_geom_angle_site_symmetry_1
_geom_angle_site_symmetry_3
_geom_angle_publ_flag
O005 S001 O006 119.8(2) . . ?
O005 S001 N007 106.75(17) . . ?
O005 S001 C00X 108.0(2) . . ?
O006 S001 N007 107.13(18) . . ?
O006 S001 C00X 107.4(2) . . ?
N007 S001 C00X 107.12(19) . . ?
O004 Si02 C00F 104.21(16) . . ?
O004 Si02 C00J 108.88(17) . . ?
O004 Si02 C00P 110.02(19) . . ?
C00J Si02 C00F 112.04(19) . . ?
C00J Si02 C00P 110.0(2) . . ?
C00P Si02 C00F 111.5(2) . . ?
C009 O003 C00D 110.7(3) . . ?
C00M O004 Si02 124.9(2) . . ?
C009 N007 S001 119.2(3) . . ?
C00A N007 S001 118.8(2) . . ?
C00A N007 C009 118.4(3) . . ?
C00N O008 H008 109.5 . . ?
O003 C009 N007 108.9(3) . . ?
O003 C009 H009 108.7 . . ?
O003 C009 C00C 110.7(3) . . ?
N007 C009 H009 108.7 . . ?
N007 C009 C00C 111.2(3) . . ?
C00C C009 H009 108.7 . . ?
C00B C00A N007 118.0(3) . . ?
C00L C00A N007 121.7(3) . . ?
C00L C00A C00B 120.2(4) . . ?
C00A C00B C00E 122.2(4) . . ?
C00R C00B C00A 117.6(4) . . ?
C00R C00B C00E 120.2(4) . . ?
C009 C00C H00C 119.0 . . ?
C00G C00C C009 122.0(4) . . ?
C00G C00C H00C 119.0 . . ?
O003 C00D H00D 108.6 . . ?
O003 C00D C00M 105.6(3) . . ?
O003 C00D C00N 110.1(3) . . ?
C00M C00D H00D 108.6 . . ?
C00M C00D C00N 115.1(4) . . ?
C00N C00D H00D 108.6 . . ?
C00I C00E C00B 175.6(4) . . ?
Si02 C00F H00F 106.1 . . ?
C010 C00F Si02 114.0(3) . . ?
C010 C00F H00F 106.1 . . ?
C011 C00F Si02 113.3(3) . . ?
C011 C00F H00F 106.1 . . ?
C011 C00F C010 110.5(4) . . ?
C00C C00G H00G 118.2 . . ?
C00C C00G C00N 123.5(4) . . ?
C00N C00G H00G 118.2 . . ?
C00O C00H C00I 121.1(4) . . ?
C00T C00H C00I 120.4(4) . . ?
C00T C00H C00O 118.5(4) . . ?
C00E C00I C00H 178.1(4) . . ?
Si02 C00J H00J 106.7 . . ?
C00W C00J Si02 113.6(3) . . ?
C00W C00J H00J 106.7 . . ?
C00W C00J C00Y 110.3(4) . . ?
C00Y C00J Si02 112.2(3) . . ?
C00Y C00J H00J 106.7 . . ?
C00O C00K H00K 119.5 . . ?
C00O C00K C00V 121.0(5) . . ?
C00V C00K H00K 119.5 . . ?
C00A C00L H00L 119.9 . . ?
C00A C00L C00S 120.3(4) . . ?
C00S C00L H00L 119.9 . . ?
O004 C00M C00D 108.9(3) . . ?
O004 C00M H00A 109.9 . . ?
O004 C00M H00B 109.9 . . ?
C00D C00M H00A 109.9 . . ?
C00D C00M H00B 109.9 . . ?
H00A C00M H00B 108.3 . . ?
O008 C00N C00D 113.7(3) . . ?
O008 C00N C00G 111.3(4) . . ?
O008 C00N H00N 107.7 . . ?
C00D C00N H00N 107.7 . . ?
C00G C00N C00D 108.4(3) . . ?
C00G C00N H00N 107.7 . . ?
C00H C00O H00O 119.8 . . ?
C00K C00O C00H 120.3(4) . . ?
C00K C00O H00O 119.8 . . ?
Si02 C00P H00P 106.8 . . ?
C00Z C00P Si02 113.5(3) . . ?
C00Z C00P H00P 106.8 . . ?
C012 C00P Si02 112.7(3) . . ?
C012 C00P H00P 106.8 . . ?
C012 C00P C00Z 109.7(4) . . ?
C00R C00Q H00Q 119.7 . . ?
C00R C00Q C00S 120.5(4) . . ?
C00S C00Q H00Q 119.7 . . ?
C00B C00R H00R 119.3 . . ?
C00Q C00R C00B 121.4(4) . . ?
C00Q C00R H00R 119.3 . . ?
C00L C00S H00S 120.0 . . ?
C00Q C00S C00L 120.0(4) . . ?
C00Q C00S H00S 120.0 . . ?
C00H C00T H00T 120.1 . . ?
C00U C00T C00H 119.8(5) . . ?
C00U C00T H00T 120.1 . . ?
C00T C00U H00U 119.5 . . ?
C00V C00U C00T 121.0(4) . . ?
C00V C00U H00U 119.5 . . ?
C00K C00V H00V 120.4 . . ?
C00U C00V C00K 119.3(4) . . ?
C00U C00V H00V 120.4 . . ?
C00J C00W H00E 109.5 . . ?
C00J C00W H00H 109.5 . . ?
C00J C00W H00I 109.5 . . ?
H00E C00W H00H 109.5 . . ?
H00E C00W H00I 109.5 . . ?
H00H C00W H00I 109.5 . . ?
S001 C00X H00M 109.5 . . ?
S001 C00X H00W 109.5 . . ?
S001 C00X H00X 109.5 . . ?
H00M C00X H00W 109.5 . . ?
H00M C00X H00X 109.5 . . ?
H00W C00X H00X 109.5 . . ?
C00J C00Y H00Y 109.5 . . ?
C00J C00Y H 109.5 . . ?
C00J C00Y HA 109.5 . . ?
H00Y C00Y H 109.5 . . ?
H00Y C00Y HA 109.5 . . ?
H C00Y HA 109.5 . . ?
C00P C00Z H00Z 109.5 . . ?
C00P C00Z HB 109.5 . . ?
C00P C00Z HC 109.5 . . ?
H00Z C00Z HB 109.5 . . ?
H00Z C00Z HC 109.5 . . ?
HB C00Z HC 109.5 . . ?
C00F C010 H01A 109.5 . . ?
C00F C010 H01B 109.5 . . ?
C00F C010 H01C 109.5 . . ?
H01A C010 H01B 109.5 . . ?
H01A C010 H01C 109.5 . . ?
H01B C010 H01C 109.5 . . ?
C00F C011 H01D 109.5 . . ?
C00F C011 H01E 109.5 . . ?
C00F C011 H01F 109.5 . . ?
H01D C011 H01E 109.5 . . ?
H01D C011 H01F 109.5 . . ?
H01E C011 H01F 109.5 . . ?
C00P C012 H01G 109.5 . . ?
C00P C012 H01H 109.5 . . ?
C00P C012 H01I 109.5 . . ?
H01G C012 H01H 109.5 . . ?
H01G C012 H01I 109.5 . . ?
H01H C012 H01I 109.5 . . ?

loop_
_geom_bond_atom_site_label_1
_geom_bond_atom_site_label_2
_geom_bond_distance
_geom_bond_site_symmetry_2
_geom_bond_publ_flag
S001 O005 1.432(3) . ?
S001 O006 1.434(3) . ?
S001 N007 1.642(3) . ?
S001 C00X 1.763(4) . ?
Si02 O004 1.656(3) . ?
Si02 C00F 1.883(4) . ?
Si02 C00J 1.876(4) . ?
Si02 C00P 1.878(5) . ?
O003 C009 1.429(4) . ?
O003 C00D 1.443(4) . ?
O004 C00M 1.417(4) . ?
N007 C009 1.459(4) . ?
N007 C00A 1.450(5) . ?
O008 H008 0.8200 . ?
O008 C00N 1.425(5) . ?
C009 H009 0.9800 . ?
C009 C00C 1.489(5) . ?
C00A C00B 1.416(5) . ?
C00A C00L 1.384(5) . ?
C00B C00E 1.432(6) . ?
C00B C00R 1.401(5) . ?
C00C H00C 0.9300 . ?
C00C C00G 1.310(6) . ?
C00D H00D 0.9800 . ?
C00D C00M 1.501(5) . ?
C00D C00N 1.523(6) . ?
C00E C00I 1.195(5) . ?
C00F H00F 0.9800 . ?
C00F C010 1.543(6) . ?
C00F C011 1.535(6) . ?
C00G H00G 0.9300 . ?
C00G C00N 1.506(6) . ?
C00H C00I 1.434(6) . ?
C00H C00O 1.398(6) . ?
C00H C00T 1.389(6) . ?
C00J H00J 0.9800 . ?
C00J C00W 1.527(6) . ?
C00J C00Y 1.550(6) . ?
C00K H00K 0.9300 . ?
C00K C00O 1.367(6) . ?
C00K C00V 1.371(6) . ?
C00L H00L 0.9300 . ?
C00L C00S 1.387(6) . ?
C00M H00A 0.9700 . ?
C00M H00B 0.9700 . ?
C00N H00N 0.9800 . ?
C00O H00O 0.9300 . ?
C00P H00P 0.9800 . ?
C00P C00Z 1.554(6) . ?
C00P C012 1.537(6) . ?
C00Q H00Q 0.9300 . ?
C00Q C00R 1.366(6) . ?
C00Q C00S 1.375(6) . ?
C00R H00R 0.9300 . ?
C00S H00S 0.9300 . ?
C00T H00T 0.9300 . ?
C00T C00U 1.383(6) . ?
C00U H00U 0.9300 . ?
C00U C00V 1.368(7) . ?
C00V H00V 0.9300 . ?
C00W H00E 0.9600 . ?
C00W H00H 0.9600 . ?
C00W H00I 0.9600 . ?
C00X H00M 0.9600 . ?
C00X H00W 0.9600 . ?
C00X H00X 0.9600 . ?
C00Y H00Y 0.9600 . ?
C00Y H 0.9600 . ?
C00Y HA 0.9600 . ?
C00Z H00Z 0.9600 . ?
C00Z HB 0.9600 . ?
C00Z HC 0.9600 . ?
C010 H01A 0.9600 . ?
C010 H01B 0.9600 . ?
C010 H01C 0.9600 . ?
C011 H01D 0.9600 . ?
C011 H01E 0.9600 . ?
C011 H01F 0.9600 . ?
C012 H01G 0.9600 . ?
C012 H01H 0.9600 . ?
C012 H01I 0.9600 . ?

loop_
_geom_torsion_atom_site_label_1
_geom_torsion_atom_site_label_2
_geom_torsion_atom_site_label_3
_geom_torsion_atom_site_label_4
_geom_torsion
_geom_torsion_site_symmetry_1
_geom_torsion_site_symmetry_2
_geom_torsion_site_symmetry_3
_geom_torsion_site_symmetry_4
_geom_torsion_publ_flag
S001 N007 C009 O003 -76.9(3) . . . . ?
S001 N007 C009 C00C 160.9(3) . . . . ?
S001 N007 C00A C00B -92.0(4) . . . . ?
S001 N007 C00A C00L 91.3(4) . . . . ?
Si02 O004 C00M C00D -179.0(3) . . . . ?
O003 C009 C00C C00G 19.5(5) . . . . ?
O003 C00D C00M O004 178.1(3) . . . . ?
O003 C00D C00N O008 77.8(4) . . . . ?
O003 C00D C00N C00G -46.6(4) . . . . ?
O004 Si02 C00F C010 -159.6(3) . . . . ?
O004 Si02 C00F C011 -32.1(4) . . . . ?
O004 Si02 C00J C00W -58.8(4) . . . . ?
O004 Si02 C00J C00Y 175.2(3) . . . . ?
O004 Si02 C00P C00Z -74.4(4) . . . . ?
O004 Si02 C00P C012 51.2(4) . . . . ?
O005 S001 N007 C009 -171.4(3) . . . . ?
O005 S001 N007 C00A 30.1(3) . . . . ?
O006 S001 N007 C009 -41.9(3) . . . . ?
O006 S001 N007 C00A 159.6(3) . . . . ?
N007 C009 C00C C00G 140.7(4) . . . . ?
N007 C00A C00B C00E -0.8(5) . . . . ?
N007 C00A C00B C00R -178.6(3) . . . . ?
N007 C00A C00L C00S 178.2(4) . . . . ?
C009 O003 C00D C00M -166.1(3) . . . . ?
C009 O003 C00D C00N 69.0(4) . . . . ?
C009 N007 C00A C00B 109.4(4) . . . . ?
C009 N007 C00A C00L -67.4(5) . . . . ?
C009 C00C C00G C00N -1.3(6) . . . . ?
C00A N007 C009 O003 81.6(4) . . . . ?
C00A N007 C009 C00C -40.6(4) . . . . ?
C00A C00B C00R C00Q 1.2(6) . . . . ?
C00A C00L C00S C00Q -0.8(7) . . . . ?
C00B C00A C00L C00S 1.6(6) . . . . ?
C00C C00G C00N O008 -111.2(5) . . . . ?
C00C C00G C00N C00D 14.6(6) . . . . ?
C00D O003 C009 N007 -175.4(3) . . . . ?
C00D O003 C009 C00C -52.8(4) . . . . ?
C00E C00B C00R C00Q -176.6(4) . . . . ?
C00F Si02 O004 C00M -158.4(3) . . . . ?
C00F Si02 C00J C00W 55.9(4) . . . . ?
C00F Si02 C00J C00Y -70.1(3) . . . . ?
C00F Si02 C00P C00Z 170.5(3) . . . . ?
C00F Si02 C00P C012 -63.9(4) . . . . ?
C00H C00T C00U C00V -0.7(8) . . . . ?
C00I C00H C00O C00K -177.1(4) . . . . ?
C00I C00H C00T C00U 178.1(4) . . . . ?
C00J Si02 O004 C00M -38.7(4) . . . . ?
C00J Si02 C00F C010 82.8(4) . . . . ?
C00J Si02 C00F C011 -149.6(3) . . . . ?
C00J Si02 C00P C00Z 45.5(4) . . . . ?
C00J Si02 C00P C012 171.1(3) . . . . ?
C00L C00A C00B C00E 176.0(4) . . . . ?
C00L C00A C00B C00R -1.8(6) . . . . ?
C00M C00D C00N O008 -41.5(5) . . . . ?
C00M C00D C00N C00G -165.8(3) . . . . ?
C00N C00D C00M O004 -60.1(5) . . . . ?
C00O C00H C00T C00U -1.5(6) . . . . ?
C00O C00K C00V C00U -0.9(8) . . . . ?
C00P Si02 O004 C00M 82.0(4) . . . . ?
C00P Si02 C00F C010 -41.0(4) . . . . ?
C00P Si02 C00F C011 86.6(4) . . . . ?
C00P Si02 C00J C00W -179.4(3) . . . . ?
C00P Si02 C00J C00Y 54.5(4) . . . . ?
C00R C00Q C00S C00L 0.2(7) . . . . ?
C00S C00Q C00R C00B -0.5(7) . . . . ?
C00T C00H C00O C00K 2.5(6) . . . . ?
C00T C00U C00V C00K 2.0(8) . . . . ?
C00V C00K C00O C00H -1.3(7) . . . . ?
C00X S001 N007 C009 73.1(3) . . . . ?
C00X S001 N007 C00A -85.3(3) . . . . ?
